data_3500171
loop_
_publ_author_name
'Armel Le Bail'

_publ_section_abstract
;
Never published because :
First believed to have the Ba4Cu5InF21 chemical formula
Finally found to contain more indium and probably some oxygen
R can decrease to 9% with an OMIT 6 which is unsatisfying
One Cu has been splitted in 2 (Cu31, Cu32) due to very high U22
Many F atoms were also found to have extreme U values
Hypotheses of twinning were not conclusive
Etc !
But the final model looks more or less convincing
If you can do better, do not hesitate... The data are included
;
_journal_name_full 'Personal communication to COD'
_journal_year 2026
_chemical_compound_source 'Jean Renaudin, Fluorides Laboratory, Lr Mans, France'
_chemical_formula_moiety 'Cu10 F41 In3 O2, 8(Ba)'
_chemical_formula_sum 'Ba8 Cu10 F41 In3 O2'
_chemical_formula_weight 2889.60
_space_group_IT_number 87
_space_group_name_Hall '-I 4'
_space_group_name_H-M_alt 'I 4/m'
_symmetry_cell_setting tetragonal
_symmetry_Int_Tables_number 87
_symmetry_space_group_name_Hall '-I 4'
_symmetry_space_group_name_H-M 'I 4/m'
_atom_sites_solution_hydrogens geom
_atom_sites_solution_primary direct
_atom_sites_solution_secondary difmap
_audit_creation_method SHELXL-97
_cell_angle_alpha 90.00
_cell_angle_beta 90.00
_cell_angle_gamma 90.00
_cell_formula_units_Z 2
_cell_length_a 12.6015(10)
_cell_length_b 12.6015(10)
_cell_length_c 11.4240(10)
_cell_measurement_temperature 293(2)
_cell_volume 1814.1(3)
_computing_structure_refinement 'SHELXL-97 (Sheldrick, 1997)'
_computing_structure_solution 'SHELXS-97 (Sheldrick, 1990)'
_diffrn_ambient_temperature 293(2)
_diffrn_measured_fraction_theta_full 0.761
_diffrn_measured_fraction_theta_max 0.761
_diffrn_radiation_monochromator graphite
_diffrn_radiation_source 'fine-focus sealed tube'
_diffrn_radiation_type MoK\a
_diffrn_radiation_wavelength 0.71073
_diffrn_reflns_av_R_equivalents 0.0607
_diffrn_reflns_av_sigmaI/netI 0.0692
_diffrn_reflns_limit_h_max 22
_diffrn_reflns_limit_h_min -22
_diffrn_reflns_limit_k_max 22
_diffrn_reflns_limit_k_min -22
_diffrn_reflns_limit_l_max 19
_diffrn_reflns_limit_l_min 0
_diffrn_reflns_number 3560
_diffrn_reflns_theta_full 40.00
_diffrn_reflns_theta_max 40.00
_diffrn_reflns_theta_min 2.29
_exptl_absorpt_coefficient_mu 16.334
_exptl_crystal_density_diffrn 5.290
_exptl_crystal_density_method 'not measured'
_exptl_crystal_F_000 2532
_exptl_special_details
; 
 ? 
;
_geom_special_details
; 
 All esds (except the esd in the dihedral angle between two l.s. planes) 
 are estimated using the full covariance matrix.  The cell esds are taken 
 into account individually in the estimation of esds in distances, angles 
 and torsion angles; correlations between esds in cell parameters are only 
 used when they are defined by crystal symmetry.  An approximate (isotropic) 
 treatment of cell esds is used for estimating esds involving l.s. planes. 
;
_refine_diff_density_max 7.195
_refine_diff_density_min -9.210
_refine_diff_density_rms 0.717
_refine_ls_extinction_method none
_refine_ls_goodness_of_fit_ref 1.731
_refine_ls_hydrogen_treatment mixed
_refine_ls_matrix_type full
_refine_ls_number_parameters 93
_refine_ls_number_reflns 2214
_refine_ls_number_restraints 0
_refine_ls_restrained_S_all 1.731
_refine_ls_R_factor_all 0.1352
_refine_ls_R_factor_gt 0.1186
_refine_ls_shift/su_max 0.090
_refine_ls_shift/su_mean 0.050
_refine_ls_structure_factor_coef Fsqd
_refine_ls_weighting_details 'calc w=1/[\s^2^(Fo^2^)+(0.1000P)^2^+0.0000P] where P=(Fo^2^+2Fc^2^)/3'
_refine_ls_weighting_scheme calc
_refine_ls_wR_factor_gt 0.2740
_refine_ls_wR_factor_ref 0.2812
_refine_special_details
; 
 Refinement of F^2^ against ALL reflections.  The weighted R-factor wR and 
 goodness of fit S are based on F^2^, conventional R-factors R are based 
 on F, with F set to zero for negative F^2^. The threshold expression of 
 F^2^ > 2sigma(F^2^) is used only for calculating R-factors(gt) etc. and is 
 not relevant to the choice of reflections for refinement.  R-factors based 
 on F^2^ are statistically about twice as large as those based on F, and R- 
 factors based on ALL data will be even larger. 
;
_reflns_number_gt 1951
_reflns_number_total 2214
_reflns_threshold_expression >2sigma(I)
_cod_data_source_file i4m.cif
_cod_data_source_block i4m
_cod_database_code 3500171

loop_
_symmetry_equiv_pos_as_xyz
'x, y, z'
'-y, x, z'
'-x, -y, z'
'y, -x, z'
'x+1/2, y+1/2, z+1/2'
'-y+1/2, x+1/2, z+1/2'
'-x+1/2, -y+1/2, z+1/2'
'y+1/2, -x+1/2, z+1/2'
'-x, -y, -z'
'y, -x, -z'
'x, y, -z'
'-y, x, -z'
'-x+1/2, -y+1/2, -z+1/2'
'y+1/2, -x+1/2, -z+1/2'
'x+1/2, y+1/2, -z+1/2'
'-y+1/2, x+1/2, -z+1/2'

loop_
_atom_site_label
_atom_site_type_symbol
_atom_site_fract_x
_atom_site_fract_y
_atom_site_fract_z
_atom_site_U_iso_or_equiv
_atom_site_adp_type
_atom_site_occupancy
_atom_site_symetry_multiplicity
_atom_site_calc_flag
_atom_site_refinement_flags
_atom_site_disorder_assembly
_atom_site_disorder_group
Ba1 Ba 0.57172(7) 0.24081(7) 0.79104(8) 0.0206(2) Uani 1 1 d . . .
Cu1 Cu 0.27753(19) 0.83528(18) 0.5000 0.0154(4) Uani 1 2 d S . .
Cu2 Cu 0.5000 0.5000 0.3360(4) 0.0308(9) Uani 1 4 d S . .
Cu31 Cu 0.9413(4) 0.7464(4) 0.0000 0.0141(9) Uani 0.50 2 d SP . .
Cu32 Cu 0.9235(6) 0.7998(12) 0.0000 0.050(3) Uani 0.50 2 d SP . .
In1 In 0.5000 0.0000 0.5000 0.0391(6) Uani 1 4 d S . .
In2 In 0.5000 0.5000 0.0000 0.0206(5) Uani 1 8 d S . .
F1 F 0.3436(14) 0.5705(12) 0.3411(15) 0.070(5) Uani 1 1 d . . .
F2 F 0.6573(11) 0.0226(9) 0.5000 0.024(3) Uani 1 2 d S . .
F3 F 0.6103(13) 0.0320(9) 0.1308(10) 0.049(4) Uani 1 1 d . . .
F4 F 0.3422(8) 0.2264(8) 0.8357(8) 0.0267(19) Uani 1 1 d . . .
F5 F 0.7937(12) 0.6952(12) 0.0000 0.033(3) Uani 1 2 d S . .
F6 F 0.0000 0.0000 0.0000 0.033(7) Uani 1 8 d S . .
F7 F 0.0858(18) 0.762(2) 0.0000 0.073(8) Uani 1 2 d S . .
F8 F 0.415(3) 0.627(3) 0.0000 0.34(4) Uani 1 2 d S . .
O1 O 0.5000 0.5000 0.179(4) 0.41(11) Uani 1 4 d S . .

loop_
_atom_site_aniso_label
_atom_site_aniso_U_11
_atom_site_aniso_U_22
_atom_site_aniso_U_33
_atom_site_aniso_U_23
_atom_site_aniso_U_13
_atom_site_aniso_U_12
Ba1 0.0183(4) 0.0224(4) 0.0209(4) 0.0003(3) -0.0011(3) 0.0018(3)
Cu1 0.0212(11) 0.0145(9) 0.0104(9) 0.000 0.000 -0.0020(8)
Cu2 0.0380(14) 0.0380(14) 0.0164(17) 0.000 0.000 0.000
Cu31 0.011(2) 0.017(2) 0.014(2) 0.000 0.000 -0.0004(15)
Cu32 0.015(3) 0.114(9) 0.022(3) 0.000 0.000 -0.015(4)
In1 0.0335(13) 0.0503(17) 0.0337(13) 0.000 0.000 -0.0018(12)
In2 0.0191(7) 0.0191(7) 0.0236(13) 0.000 0.000 0.000
F1 0.091(12) 0.046(8) 0.073(12) 0.005(8) -0.045(10) -0.027(8)
F2 0.031(6) 0.012(5) 0.029(7) 0.000 0.000 -0.015(4)
F3 0.098(11) 0.023(5) 0.027(6) -0.001(4) -0.015(6) 0.019(6)
F4 0.041(5) 0.029(5) 0.010(4) -0.002(3) -0.005(4) 0.003(4)
F5 0.027(7) 0.035(8) 0.038(8) 0.000 0.000 0.020(6)
F6 0.045(11) 0.045(11) 0.008(10) 0.000 0.000 0.000
F7 0.049(13) 0.080(17) 0.09(2) 0.000 0.000 0.017(12)
F8 0.09(2) 0.17(4) 0.76(12) 0.000 0.000 0.13(3)
O1 0.61(16) 0.61(16) 0.000(17) 0.000 0.000 0.000

loop_
_atom_type_symbol
_atom_type_description
_atom_type_scat_dispersion_real
_atom_type_scat_dispersion_imag
_atom_type_scat_source
Ba Ba -0.6130 2.2820 'International Tables Vol C Tables 4.2.6.8 and 6.1.1.4'
Cu Cu 0.2630 1.2660 'International Tables Vol C Tables 4.2.6.8 and 6.1.1.4'
In In -0.9360 1.3100 'International Tables Vol C Tables 4.2.6.8 and 6.1.1.4'
F F 0.0140 0.0100 'International Tables Vol C Tables 4.2.6.8 and 6.1.1.4'
O O 0.0106 0.0060 'International Tables Vol C Tables 4.2.6.8 and 6.1.1.4'

loop_
_geom_angle_atom_site_label_1
_geom_angle_atom_site_label_2
_geom_angle_atom_site_label_3
_geom_angle
_geom_angle_site_symmetry_1
_geom_angle_site_symmetry_3
F4 Ba1 F1 112.1(4) 14_556 12_656
F4 Ba1 F3 75.7(3) 14_556 6_545
F1 Ba1 F3 66.5(5) 12_656 6_545
F4 Ba1 F3 71.2(3) 14_556 11_556
F1 Ba1 F3 138.1(6) 12_656 11_556
F3 Ba1 F3 74.8(6) 6_545 11_556
F4 Ba1 F5 89.8(4) 14_556 10_566
F1 Ba1 F5 154.3(5) 12_656 10_566
F3 Ba1 F5 135.1(4) 6_545 10_566
F3 Ba1 F5 60.3(4) 11_556 10_566
F4 Ba1 F4 67.8(3) 14_556 2_655
F1 Ba1 F4 118.3(4) 12_656 2_655
F3 Ba1 F4 142.1(3) 6_545 2_655
F3 Ba1 F4 101.8(4) 11_556 2_655
F5 Ba1 F4 56.3(3) 10_566 2_655
F4 Ba1 F2 128.1(3) 14_556 6_545
F1 Ba1 F2 111.7(4) 12_656 6_545
F3 Ba1 F2 97.8(4) 6_545 6_545
F3 Ba1 F2 57.7(3) 11_556 6_545
F5 Ba1 F2 58.6(3) 10_566 6_545
F4 Ba1 F2 112.3(3) 2_655 6_545
F4 Ba1 F4 142.7(3) 14_556 .
F1 Ba1 F4 58.0(4) 12_656 .
F3 Ba1 F4 67.5(3) 6_545 .
F3 Ba1 F4 93.3(4) 11_556 .
F5 Ba1 F4 112.2(3) 10_566 .
F4 Ba1 F4 149.5(3) 2_655 .
F2 Ba1 F4 54.9(3) 6_545 .
F4 Ba1 F8 129.2(7) 14_556 9_666
F1 Ba1 F8 103.0(6) 12_656 9_666
F3 Ba1 F8 154.4(8) 6_545 9_666
F3 Ba1 F8 105.3(7) 11_556 9_666
F5 Ba1 F8 51.4(5) 10_566 9_666
F4 Ba1 F8 63.4(8) 2_655 9_666
F2 Ba1 F8 63.3(9) 6_545 9_666
F4 Ba1 F8 87.1(8) . 9_666
F4 Ba1 F1 77.1(4) 14_556 9_666
F1 Ba1 F1 64.7(7) 12_656 9_666
F3 Ba1 F1 107.6(4) 6_545 9_666
F3 Ba1 F1 146.5(5) 11_556 9_666
F5 Ba1 F1 110.0(4) 10_566 9_666
F4 Ba1 F1 55.1(4) 2_655 9_666
F2 Ba1 F1 148.7(4) 6_545 9_666
F4 Ba1 F1 118.9(4) . 9_666
F8 Ba1 F1 86.6(9) 9_666 9_666
F4 Ba1 F7 56.4(4) 14_556 5_545
F1 Ba1 F7 55.7(5) 12_656 5_545
F3 Ba1 F7 54.4(6) 6_545 5_545
F3 Ba1 F7 112.3(5) 11_556 5_545
F5 Ba1 F7 143.9(4) 10_566 5_545
F4 Ba1 F7 95.4(5) 2_655 5_545
F2 Ba1 F7 151.7(5) 6_545 5_545
F4 Ba1 F7 103.3(4) . 5_545
F8 Ba1 F7 140.1(10) 9_666 5_545
F1 Ba1 F7 54.5(6) 9_666 5_545
F4 Cu1 F4 173.9(7) 16_556 6_554
F4 Cu1 F5 91.4(3) 16_556 14_465
F4 Cu1 F5 91.4(3) 6_554 14_465
F4 Cu1 F2 88.2(3) 16_556 9_666
F4 Cu1 F2 88.2(3) 6_554 9_666
F5 Cu1 F2 172.1(7) 14_465 9_666
F4 Cu1 F7 92.8(3) 16_556 13_565
F4 Cu1 F7 92.8(3) 6_554 13_565
F5 Cu1 F7 87.1(10) 14_465 13_565
F2 Cu1 F7 100.8(9) 9_666 13_565
F4 Cu1 F8 88.0(3) 16_556 13_565
F4 Cu1 F8 88.0(3) 6_554 13_565
F5 Cu1 F8 68.5(13) 14_465 13_565
F2 Cu1 F8 103.6(12) 9_666 13_565
F7 Cu1 F8 155.6(13) 13_565 13_565
O1 Cu2 F6 180.000(4) . 5
O1 Cu2 F1 91.6(5) . 3_665
F6 Cu2 F1 88.4(5) 5 3_665
O1 Cu2 F1 91.6(5) . 4_565
F6 Cu2 F1 88.4(5) 5 4_565
F1 Cu2 F1 89.96(3) 3_665 4_565
O1 Cu2 F1 91.6(5) . 2_655
F6 Cu2 F1 88.4(5) 5 2_655
F1 Cu2 F1 89.96(3) 3_665 2_655
F1 Cu2 F1 176.9(10) 4_565 2_655
O1 Cu2 F1 91.6(5) . .
F6 Cu2 F1 88.4(5) 5 .
F1 Cu2 F1 176.9(10) 3_665 .
F1 Cu2 F1 89.96(3) 4_565 .
F1 Cu2 F1 89.96(3) 2_655 .
Cu32 Cu31 F7 102.4(13) . 1_655
Cu32 Cu31 F5 90.7(10) . .
F7 Cu31 F5 167.0(10) 1_655 .
Cu32 Cu31 F1 56.6(4) . 16_655
F7 Cu31 F1 90.5(6) 1_655 16_655
F5 Cu31 F1 96.8(5) . 16_655
Cu32 Cu31 F1 56.6(4) . 6_654
F7 Cu31 F1 90.5(6) 1_655 6_654
F5 Cu31 F1 96.8(5) . 6_654
F1 Cu31 F1 111.6(8) 16_655 6_654
Cu32 Cu31 F3 138.9(4) . 12_655
F7 Cu31 F3 86.2(8) 1_655 12_655
F5 Cu31 F3 83.9(4) . 12_655
F1 Cu31 F3 164.5(5) 16_655 12_655
F1 Cu31 F3 83.6(5) 6_654 12_655
Cu32 Cu31 F3 138.9(4) . 2_655
F7 Cu31 F3 86.2(8) 1_655 2_655
F5 Cu31 F3 83.9(4) . 2_655
F1 Cu31 F3 83.6(5) 16_655 2_655
F1 Cu31 F3 164.5(5) 6_654 2_655
F3 Cu31 F3 81.0(7) 12_655 2_655
Cu31 Cu32 F1 105.3(6) . 16_655
Cu31 Cu32 F1 105.3(6) . 6_654
F1 Cu32 F1 145.9(13) 16_655 6_654
Cu31 Cu32 F7 143.7(12) . 10_565
F1 Cu32 F7 82.2(6) 16_655 10_565
F1 Cu32 F7 82.2(6) 6_654 10_565
Cu31 Cu32 F5 69.6(10) . .
F1 Cu32 F5 102.3(6) 16_655 .
F1 Cu32 F5 102.3(6) 6_654 .
F7 Cu32 F5 74.1(6) 10_565 .
Cu31 Cu32 F7 58.4(11) . 1_655
F1 Cu32 F7 91.6(5) 16_655 1_655
F1 Cu32 F7 91.6(5) 6_654 1_655
F7 Cu32 F7 157.9(13) 10_565 1_655
F5 Cu32 F7 128.0(11) . 1_655
Cu31 Cu32 F6 140.6(10) . 1_665
F1 Cu32 F6 73.4(6) 16_655 1_665
F1 Cu32 F6 73.4(6) 6_654 1_665
F7 Cu32 F6 75.6(6) 10_565 1_665
F5 Cu32 F6 149.7(7) . 1_665
F7 Cu32 F6 82.2(9) 1_655 1_665
F2 In1 F2 180.000(1) 9_656 .
F2 In1 F3 84.5(4) 9_656 6_545
F2 In1 F3 95.5(4) . 6_545
F2 In1 F3 95.5(4) 9_656 14
F2 In1 F3 84.5(4) . 14
F3 In1 F3 180.000(1) 6_545 14
F2 In1 F3 84.5(4) 9_656 16_545
F2 In1 F3 95.5(4) . 16_545
F3 In1 F3 91.9(8) 6_545 16_545
F3 In1 F3 88.1(8) 14 16_545
F2 In1 F3 95.5(4) 9_656 8
F2 In1 F3 84.5(4) . 8
F3 In1 F3 88.1(8) 6_545 8
F3 In1 F3 91.9(8) 14 8
F3 In1 F3 180.000(1) 16_545 8
F8 In2 F8 180.000(2) 10_565 2_655
F8 In2 F8 90.000(1) 10_565 .
F8 In2 F8 90.000(4) 2_655 .
F8 In2 F8 90.000(3) 10_565 9_665
F8 In2 F8 90.0 2_655 9_665
F8 In2 F8 180.000(3) . 9_665
Cu32 F1 Cu2 107.9(8) 14_465 .
Cu32 F1 Cu31 18.1(4) 14_465 14_465
Cu2 F1 Cu31 120.2(8) . 14_465
Cu32 F1 Ba1 115.2(8) 14_465 10_566
Cu2 F1 Ba1 98.7(7) . 10_566
Cu31 F1 Ba1 98.7(6) 14_465 10_566
Cu32 F1 F4 122.2(9) 14_465 10_566
Cu2 F1 F4 129.6(9) . 10_566
Cu31 F1 F4 109.7(7) 14_465 10_566
Ba1 F1 F4 65.9(4) 10_566 10_566
Cu32 F1 F6 66.5(6) 14_465 5
Cu2 F1 F6 41.6(3) . 5
Cu31 F1 F6 80.6(5) 14_465 5
Ba1 F1 F6 119.3(6) 10_566 5
F4 F1 F6 168.2(7) 10_566 5
Cu32 F1 F1 104.9(6) 14_465 4_565
Cu2 F1 F1 45.021(14) . 4_565
Cu31 F1 F1 123.1(4) 14_465 4_565
Ba1 F1 F1 133.6(5) 10_566 4_565
F4 F1 F1 111.3(6) 10_566 4_565
F6 F1 F1 57.2(2) 5 4_565
Cu32 F1 F1 98.1(6) 14_465 2_655
Cu2 F1 F1 45.021(13) . 2_655
Cu31 F1 F1 97.7(6) 14_465 2_655
Ba1 F1 F1 62.9(6) 10_566 2_655
F4 F1 F1 124.6(5) 10_566 2_655
F6 F1 F1 57.2(2) 5 2_655
F1 F1 F1 90.000(2) 4_565 2_655
Cu32 F1 F7 47.0(6) 14_465 14_455
Cu2 F1 F7 93.6(9) . 14_455
Cu31 F1 F7 39.7(6) 14_465 14_455
Ba1 F1 F7 74.0(4) 10_566 14_455
F4 F1 F7 123.4(8) 10_566 14_455
F6 F1 F7 68.2(7) 5 14_455
F1 F1 F7 125.4(7) 4_565 14_455
F1 F1 F7 59.0(8) 2_655 14_455
Cu32 F1 F7 57.7(6) 14_465 13_565
Cu2 F1 F7 92.1(6) . 13_565
Cu31 F1 F7 72.9(6) 14_465 13_565
Ba1 F1 F7 168.8(9) 10_566 13_565
F4 F1 F7 109.4(8) 10_566 13_565
F6 F1 F7 67.4(5) 5 13_565
F1 F1 F7 57.3(6) 4_565 13_565
F1 F1 F7 124.6(5) 2_655 13_565
F7 F1 F7 102.3(7) 14_455 13_565
Cu32 F1 Ba1 123.4(7) 14_465 9_666
Cu2 F1 Ba1 89.3(6) . 9_666
Cu31 F1 Ba1 131.7(7) 14_465 9_666
Ba1 F1 Ba1 114.7(6) 10_566 9_666
F4 F1 Ba1 60.2(4) 10_566 9_666
F6 F1 Ba1 108.9(5) 5 9_666
F1 F1 Ba1 52.3(4) 4_565 9_666
F1 F1 Ba1 127.8(4) 2_655 9_666
F7 F1 Ba1 170.4(8) 14_455 9_666
F7 F1 Ba1 68.5(5) 13_565 9_666
In1 F2 Cu1 122.8(7) . 9_666
In1 F2 F4 114.3(5) . 14_556
Cu1 F2 F4 44.5(3) 9_666 14_556
In1 F2 F4 114.3(5) . 8_554
Cu1 F2 F4 44.5(3) 9_666 8_554
F4 F2 F4 88.9(5) 14_556 8_554
In1 F2 F3 49.0(3) . 14
Cu1 F2 F3 142.6(5) 9_666 14
F4 F2 F3 163.0(6) 14_556 14
F4 F2 F3 101.2(4) 8_554 14
In1 F2 F3 49.0(3) . 8
Cu1 F2 F3 142.6(5) 9_666 8
F4 F2 F3 101.2(4) 14_556 8
F4 F2 F3 163.0(6) 8_554 8
F3 F2 F3 66.0(6) 14 8
In1 F2 F5 94.5(5) . 13_655
Cu1 F2 F5 142.7(8) 9_666 13_655
F4 F2 F5 123.3(5) 14_556 13_655
F4 F2 F5 123.3(5) 8_554 13_655
F3 F2 F5 62.0(5) 14 13_655
F3 F2 F5 62.0(5) 8 13_655
In1 F2 Ba1 107.7(3) . 8_554
Cu1 F2 Ba1 102.9(3) 9_666 8_554
F4 F2 Ba1 136.7(5) 14_556 8_554
F4 F2 Ba1 64.0(3) 8_554 8_554
F3 F2 Ba1 60.3(3) 14 8_554
F3 F2 Ba1 114.3(5) 8 8_554
F5 F2 Ba1 61.0(3) 13_655 8_554
In1 F2 Ba1 107.7(3) . 14_556
Cu1 F2 Ba1 102.9(3) 9_666 14_556
F4 F2 Ba1 64.0(3) 14_556 14_556
F4 F2 Ba1 136.7(5) 8_554 14_556
F3 F2 Ba1 114.3(5) 14 14_556
F3 F2 Ba1 60.3(3) 8 14_556
F5 F2 Ba1 61.0(3) 13_655 14_556
Ba1 F2 Ba1 112.8(5) 8_554 14_556
In1 F2 F3 43.2(3) . 16_545
Cu1 F2 F3 89.8(5) 9_666 16_545
F4 F2 F3 111.7(6) 14_556 16_545
F4 F2 F3 71.2(4) 8_554 16_545
F3 F2 F3 60.0(6) 14 16_545
F3 F2 F3 92.2(5) 8 16_545
F5 F2 F3 122.0(5) 13_655 16_545
Ba1 F2 F3 91.7(3) 8_554 16_545
Ba1 F2 F3 148.5(4) 14_556 16_545
In1 F2 F3 43.2(3) . 6_545
Cu1 F2 F3 89.8(5) 9_666 6_545
F4 F2 F3 71.2(4) 14_556 6_545
F4 F2 F3 111.7(6) 8_554 6_545
F3 F2 F3 92.2(5) 14 6_545
F3 F2 F3 60.0(6) 8 6_545
F5 F2 F3 122.0(5) 13_655 6_545
Ba1 F2 F3 148.5(4) 8_554 6_545
Ba1 F2 F3 91.7(3) 14_556 6_545
F3 F2 F3 59.2(5) 16_545 6_545
In1 F3 Cu31 93.4(5) 6_544 10_565
In1 F3 F2 46.6(3) 6_544 6_544
Cu31 F3 F2 91.0(5) 10_565 6_544
In1 F3 Ba1 140.9(5) 6_544 8_554
Cu31 F3 Ba1 93.2(5) 10_565 8_554
F2 F3 Ba1 171.1(5) 6_544 8_554
In1 F3 Ba1 107.0(5) 6_544 11_556
Cu31 F3 Ba1 101.4(5) 10_565 11_556
F2 F3 Ba1 62.0(3) 6_544 11_556
Ba1 F3 Ba1 109.4(4) 8_554 11_556
In1 F3 F3 45.9(4) 6_544 3_655
Cu31 F3 F3 139.2(3) 10_565 3_655
F2 F3 F3 64.8(5) 6_544 3_655
Ba1 F3 F3 115.9(5) 8_554 3_655
Ba1 F3 F3 95.4(5) 11_556 3_655
In1 F3 F5 91.3(4) 6_544 10_565
Cu31 F3 F5 43.1(4) 10_565 10_565
F2 F3 F5 60.2(5) 6_544 10_565
Ba1 F3 F5 118.8(6) 8_554 10_565
Ba1 F3 F5 60.9(4) 11_556 10_565
F3 F3 F5 124.9(6) 3_655 10_565
In1 F3 F7 88.3(6) 6_544 10
Cu31 F3 F7 40.0(5) 10_565 10
F2 F3 F7 115.1(5) 6_544 10
Ba1 F3 F7 72.8(5) 8_554 10
Ba1 F3 F7 140.3(7) 11_556 10
F3 F3 F7 120.0(7) 3_655 10
F5 F3 F7 82.8(6) 10_565 10
In1 F3 F2 41.2(3) 6_544 14
Cu31 F3 F2 93.8(4) 10_565 14
F2 F3 F2 87.8(5) 6_544 14
Ba1 F3 F2 99.8(4) 8_554 14
Ba1 F3 F2 146.0(6) 11_556 14
F3 F3 F2 55.2(4) 3_655 14
F5 F3 F2 118.9(4) 10_565 14
F7 F3 F2 64.8(5) 10 14
In1 F3 F3 44.1(4) 6_544 11
Cu31 F3 F3 49.5(3) 10_565 11
F2 F3 F3 57.0(3) 6_544 11
Ba1 F3 F3 131.1(3) 8_554 11
Ba1 F3 F3 108.4(2) 11_556 11
F3 F3 F3 90.0 3_655 11
F5 F3 F3 58.6(3) 10_565 11
F7 F3 F3 58.3(4) 10 11
F2 F3 F3 60.4(3) 14 11
Cu1 F4 Ba1 120.6(5) 14_456 16_546
Cu1 F4 F2 47.3(3) 14_456 6_545
Ba1 F4 F2 113.3(5) 16_546 6_545
Cu1 F4 F5 45.0(3) 14_456 9_666
Ba1 F4 F5 113.3(5) 16_546 9_666
F2 F4 F5 92.0(4) 6_545 9_666
Cu1 F4 F1 140.4(6) 14_456 12_656
Ba1 F4 F1 98.8(5) 16_546 12_656
F2 F4 F1 115.9(6) 6_545 12_656
F5 F4 F1 124.5(6) 9_666 12_656
Cu1 F4 Ba1 100.3(4) 14_456 4_565
Ba1 F4 Ba1 112.2(3) 16_546 4_565
F2 F4 Ba1 133.6(4) 6_545 4_565
F5 F4 Ba1 61.7(3) 9_666 4_565
F1 F4 Ba1 64.7(4) 12_656 4_565
Cu1 F4 F7 46.8(4) 14_456 2_656
Ba1 F4 F7 74.0(4) 16_546 2_656
F2 F4 F7 68.6(6) 6_545 2_656
F5 F4 F7 59.4(6) 9_666 2_656
F1 F4 F7 172.8(6) 12_656 2_656
Ba1 F4 F7 116.9(7) 4_565 2_656
Cu1 F4 Ba1 102.7(4) 14_456 .
Ba1 F4 Ba1 109.8(3) 16_546 .
F2 F4 Ba1 61.1(3) 6_545 .
F5 F4 Ba1 135.6(5) 9_666 .
F1 F4 Ba1 56.1(4) 12_656 .
Ba1 F4 Ba1 110.4(3) 4_565 .
F7 F4 Ba1 126.5(7) 2_656 .
Cu1 F4 F8 54.0(4) 14_456 2_656
Ba1 F4 F8 163.9(9) 16_546 2_656
F2 F4 F8 75.1(9) 6_545 2_656
F5 F4 F8 51.2(8) 9_666 2_656
F1 F4 F8 89.0(6) 12_656 2_656
Ba1 F4 F8 58.6(8) 4_565 2_656
F7 F4 F8 97.8(5) 2_656 2_656
Ba1 F4 F8 86.3(8) . 2_656
Cu1 F5 Cu31 128.3(9) 6_654 .
Cu1 F5 Cu32 108.6(8) 6_654 .
Cu31 F5 Cu32 19.7(4) . .
Cu1 F5 F8 66.1(13) 6_654 10_565
Cu31 F5 F8 165.6(13) . 10_565
Cu32 F5 F8 174.7(13) . 10_565
Cu1 F5 F4 43.6(3) 6_654 3_664
Cu31 F5 F4 118.3(6) . 3_664
Cu32 F5 F4 105.2(6) . 3_664
F8 F5 F4 71.1(9) 10_565 3_664
Cu1 F5 F4 43.6(3) 6_654 9_666
Cu31 F5 F4 118.3(6) . 9_666
Cu32 F5 F4 105.2(6) . 9_666
F8 F5 F4 71.1(9) 10_565 9_666
F4 F5 F4 87.0(5) 3_664 9_666
Cu1 F5 F7 49.2(7) 6_654 10_565
Cu31 F5 F7 79.1(8) . 10_565
Cu32 F5 F7 59.4(8) . 10_565
F8 F5 F7 115.2(13) 10_565 10_565
F4 F5 F7 63.3(5) 3_664 10_565
F4 F5 F7 63.3(5) 9_666 10_565
Cu1 F5 F2 135.2(9) 6_654 13_655
Cu31 F5 F2 96.4(6) . 13_655
Cu32 F5 F2 116.2(7) . 13_655
F8 F5 F2 69.2(12) 10_565 13_655
F4 F5 F2 119.4(5) 3_664 13_655
F4 F5 F2 119.4(5) 9_666 13_655
F7 F5 F2 175.6(10) 10_565 13_655
Cu1 F5 Ba1 99.4(4) 6_654 2_654
Cu31 F5 Ba1 108.6(4) . 2_654
Cu32 F5 Ba1 117.1(4) . 2_654
F8 F5 Ba1 64.9(5) 10_565 2_654
F4 F5 Ba1 62.0(3) 3_664 2_654
F4 F5 Ba1 132.2(6) 9_666 2_654
F7 F5 Ba1 120.8(3) 10_565 2_654
F2 F5 Ba1 60.4(3) 13_655 2_654
Cu1 F5 Ba1 99.4(4) 6_654 12_656
Cu31 F5 Ba1 108.6(4) . 12_656
Cu32 F5 Ba1 117.1(4) . 12_656
F8 F5 Ba1 64.9(5) 10_565 12_656
F4 F5 Ba1 132.2(6) 3_664 12_656
F4 F5 Ba1 62.0(3) 9_666 12_656
F7 F5 Ba1 120.8(3) 10_565 12_656
F2 F5 Ba1 60.4(3) 13_655 12_656
Ba1 F5 Ba1 111.8(6) 2_654 12_656
Cu1 F5 F3 147.9(3) 6_654 2_655
Cu31 F5 F3 53.0(4) . 2_655
Cu32 F5 F3 68.7(6) . 2_655
F8 F5 F3 115.7(10) 10_565 2_655
F4 F5 F3 167.5(5) 3_664 2_655
F4 F5 F3 104.9(3) 9_666 2_655
F7 F5 F3 118.7(8) 10_565 2_655
F2 F5 F3 57.8(4) 13_655 2_655
Ba1 F5 F3 110.2(5) 2_654 2_655
Ba1 F5 F3 58.8(3) 12_656 2_655
Cu1 F5 F3 147.9(3) 6_654 12_655
Cu31 F5 F3 53.0(4) . 12_655
Cu32 F5 F3 68.7(6) . 12_655
F8 F5 F3 115.7(10) 10_565 12_655
F4 F5 F3 104.9(3) 3_664 12_655
F4 F5 F3 167.5(5) 9_666 12_655
F7 F5 F3 118.7(8) 10_565 12_655
F2 F5 F3 57.8(4) 13_655 12_655
Ba1 F5 F3 58.8(3) 2_654 12_655
Ba1 F5 F3 110.2(5) 12_656 12_655
F3 F5 F3 62.9(6) 2_655 12_655
Cu2 F6 Cu2 180.0 13 5_444
Cu2 F6 Cu32 90.0 13 9_665
Cu2 F6 Cu32 90.0 5_444 9_665
Cu2 F6 Cu32 90.0 13 1_445
Cu2 F6 Cu32 90.0 5_444 1_445
Cu32 F6 Cu32 180.0(3) 9_665 1_445
Cu2 F6 Cu32 90.0 13 10_465
Cu2 F6 Cu32 90.0 5_444 10_465
Cu32 F6 Cu32 90.0 9_665 10_465
Cu32 F6 Cu32 90.0 1_445 10_465
Cu2 F6 Cu32 90.0 13 2_645
Cu2 F6 Cu32 90.0 5_444 2_645
Cu32 F6 Cu32 90.0 9_665 2_645
Cu32 F6 Cu32 90.0 1_445 2_645
Cu32 F6 Cu32 180.0(3) 10_465 2_645
Cu2 F6 F1 50.0(4) 13 14_455
Cu2 F6 F1 130.0(4) 5_444 14_455
Cu32 F6 F1 40.1(4) 9_665 14_455
Cu32 F6 F1 139.9(4) 1_445 14_455
Cu32 F6 F1 92.6(3) 10_465 14_455
Cu32 F6 F1 87.4(3) 2_645 14_455
Cu2 F6 F1 130.0(4) 13 6_544
Cu2 F6 F1 50.0(4) 5_444 6_544
Cu32 F6 F1 139.9(4) 9_665 6_544
Cu32 F6 F1 40.1(4) 1_445 6_544
Cu32 F6 F1 87.4(3) 10_465 6_544
Cu32 F6 F1 92.6(3) 2_645 6_544
F1 F6 F1 180.0(6) 14_455 6_544
Cu2 F6 F1 130.0(4) 13 5_444
Cu2 F6 F1 50.0(4) 5_444 5_444
Cu32 F6 F1 87.4(3) 9_665 5_444
Cu32 F6 F1 92.6(3) 1_445 5_444
Cu32 F6 F1 40.1(4) 10_465 5_444
Cu32 F6 F1 139.9(4) 2_645 5_444
F1 F6 F1 114.4(4) 14_455 5_444
F1 F6 F1 65.6(4) 6_544 5_444
Cu2 F6 F1 50.0(4) 13 15_445
Cu2 F6 F1 130.0(4) 5_444 15_445
Cu32 F6 F1 87.4(3) 9_665 15_445
Cu32 F6 F1 92.6(3) 1_445 15_445
Cu32 F6 F1 40.1(4) 10_465 15_445
Cu32 F6 F1 139.9(4) 2_645 15_445
F1 F6 F1 65.6(4) 14_455 15_445
F1 F6 F1 114.4(4) 6_544 15_445
F1 F6 F1 80.0(8) 5_444 15_445
Cu2 F6 F1 50.0(4) 13 13
Cu2 F6 F1 130.0(4) 5_444 13
Cu32 F6 F1 92.6(3) 9_665 13
Cu32 F6 F1 87.4(3) 1_445 13
Cu32 F6 F1 139.9(4) 10_465 13
Cu32 F6 F1 40.1(4) 2_645 13
F1 F6 F1 65.6(4) 14_455 13
F1 F6 F1 114.4(4) 6_544 13
F1 F6 F1 180.0(9) 5_444 13
F1 F6 F1 100.0(8) 15_445 13
Cu2 F6 F1 130.0(4) 13 7_554
Cu2 F6 F1 50.0(4) 5_444 7_554
Cu32 F6 F1 92.6(3) 9_665 7_554
Cu32 F6 F1 87.4(3) 1_445 7_554
Cu32 F6 F1 139.9(4) 10_465 7_554
Cu32 F6 F1 40.1(4) 2_645 7_554
F1 F6 F1 114.4(4) 14_455 7_554
F1 F6 F1 65.6(4) 6_544 7_554
F1 F6 F1 100.0(8) 5_444 7_554
F1 F6 F1 180.0(5) 15_445 7_554
F1 F6 F1 80.0(8) 13 7_554
Cu31 F7 Cu1 138.5(17) 1_455 13_565
Cu31 F7 Cu32 131.4(13) 1_455 2_655
Cu1 F7 Cu32 90.1(9) 13_565 2_655
Cu31 F7 Cu32 19.2(4) 1_455 1_455
Cu1 F7 Cu32 157.7(17) 13_565 1_455
Cu32 F7 Cu32 112.1(13) 2_655 1_455
Cu31 F7 F5 177.8(15) 1_455 2_655
Cu1 F7 F5 43.7(6) 13_565 2_655
Cu32 F7 F5 46.4(6) 2_655 2_655
Cu32 F7 F5 158.6(15) 1_455 2_655
Cu31 F7 F4 124.1(10) 1_455 10_566
Cu1 F7 F4 40.4(3) 13_565 10_566
Cu32 F7 F4 90.9(7) 2_655 10_566
Cu32 F7 F4 134.3(7) 1_455 10_566
F5 F7 F4 57.3(5) 2_655 10_566
Cu31 F7 F4 124.1(10) 1_455 4_564
Cu1 F7 F4 40.4(3) 13_565 4_564
Cu32 F7 F4 90.9(7) 2_655 4_564
Cu32 F7 F4 134.3(7) 1_455 4_564
F5 F7 F4 57.3(5) 2_655 4_564
F4 F7 F4 80.8(7) 10_566 4_564
Cu31 F7 F3 53.8(7) 1_455 12
Cu1 F7 F3 92.1(10) 13_565 12
Cu32 F7 F3 148.2(4) 2_655 12
Cu32 F7 F3 69.2(8) 1_455 12
F5 F7 F3 127.8(8) 2_655 12
F4 F7 F3 110.9(10) 10_566 12
F4 F7 F3 71.0(6) 4_564 12
Cu31 F7 F3 53.8(7) 1_455 2
Cu1 F7 F3 92.1(10) 13_565 2
Cu32 F7 F3 148.2(4) 2_655 2
Cu32 F7 F3 69.2(8) 1_455 2
F5 F7 F3 127.8(8) 2_655 2
F4 F7 F3 71.0(6) 10_566 2
F4 F7 F3 110.9(10) 4_564 2
F3 F7 F3 63.4(8) 12 2
Cu31 F7 F1 49.9(5) 1_455 6_554
Cu1 F7 F1 140.1(5) 13_565 6_554
Cu32 F7 F1 96.0(9) 2_655 6_554
Cu32 F7 F1 41.4(5) 1_455 6_554
F5 F7 F1 128.9(9) 2_655 6_554
F4 F7 F1 173.1(13) 10_566 6_554
F4 F7 F1 99.9(4) 4_564 6_554
F3 F7 F1 63.3(6) 12 6_554
F3 F7 F1 102.4(9) 2 6_554
Cu31 F7 F1 49.9(5) 1_455 16
Cu1 F7 F1 140.1(5) 13_565 16
Cu32 F7 F1 96.0(9) 2_655 16
Cu32 F7 F1 41.4(5) 1_455 16
F5 F7 F1 128.9(9) 2_655 16
F4 F7 F1 99.9(4) 10_566 16
F4 F7 F1 173.1(13) 4_564 16
F3 F7 F1 102.4(9) 12 16
F3 F7 F1 63.3(6) 2 16
F1 F7 F1 78.5(8) 6_554 16
Cu31 F7 F1 112.3(9) 1_455 13_565
Cu1 F7 F1 99.8(8) 13_565 13_565
Cu32 F7 F1 40.0(5) 2_655 13_565
Cu32 F7 F1 97.6(9) 1_455 13_565
F5 F7 F1 66.1(7) 2_655 13_565
F4 F7 F1 74.8(5) 10_566 13_565
F4 F7 F1 122.9(10) 4_564 13_565
F3 F7 F1 166.1(9) 12 13_565
F3 F7 F1 108.5(4) 2 13_565
F1 F7 F1 110.0(11) 6_554 13_565
F1 F7 F1 63.7(9) 16 13_565
In2 F8 Cu1 135(3) . 13_565
In2 F8 F5 180(3) . 2_655
Cu1 F8 F5 45.5(5) 13_565 2_655
In2 F8 F8 45.000(1) . 10_565
Cu1 F8 F8 180(3) 13_565 10_565
F5 F8 F8 135(3) 2_655 10_565
In2 F8 F8 45.000(1) . 2_655
Cu1 F8 F8 90(3) 13_565 2_655
F5 F8 F8 135(3) 2_655 2_655
F8 F8 F8 90.000(3) 10_565 2_655
In2 F8 F4 122.5(16) . 4_564
Cu1 F8 F4 38.0(4) 13_565 4_564
F5 F8 F4 57.7(5) 2_655 4_564
F8 F8 F4 142.0(3) 10_565 4_564
F8 F8 F4 88(2) 2_655 4_564
In2 F8 F4 122.5(16) . 10_566
Cu1 F8 F4 38.0(4) 13_565 10_566
F5 F8 F4 57.7(5) 2_655 10_566
F8 F8 F4 142.0(3) 10_565 10_566
F8 F8 F4 88(2) 2_655 10_566
F4 F8 F4 75.9(8) 4_564 10_566
In2 F8 Ba1 116.2(7) . 9_666
Cu1 F8 Ba1 87.0(5) 13_565 9_666
F5 F8 Ba1 63.7(7) 2_655 9_666
F8 F8 Ba1 93.1(14) 10_565 9_666
F8 F8 Ba1 124.8(9) 2_655 9_666
F4 F8 Ba1 118.5(8) 4_564 9_666
F4 F8 Ba1 57.9(3) 10_566 9_666
In2 F8 Ba1 116.2(7) . 3_664
Cu1 F8 Ba1 87.0(5) 13_565 3_664
F5 F8 Ba1 63.7(7) 2_655 3_664
F8 F8 Ba1 93.1(14) 10_565 3_664
F8 F8 Ba1 124.8(9) 2_655 3_664
F4 F8 Ba1 57.9(3) 4_564 3_664
F4 F8 Ba1 118.5(8) 10_566 3_664
Ba1 F8 Ba1 110.0(15) 9_666 3_664

loop_
_geom_bond_atom_site_label_1
_geom_bond_atom_site_label_2
_geom_bond_distance
_geom_bond_site_symmetry_2
Ba1 F4 2.644(9) 14_556
Ba1 F1 2.677(14) 12_656
Ba1 F3 2.786(12) 6_545
Ba1 F3 2.821(11) 11_556
Ba1 F5 2.883(10) 10_566
Ba1 F4 2.892(10) 2_655
Ba1 F2 2.867(8) 6_545
Ba1 F4 2.943(11) .
Ba1 F8 2.91(3) 9_666
Ba1 F1 3.012(16) 9_666
Ba1 F7 3.340(3) 5_545
Cu1 F4 1.879(9) 16_556
Cu1 F4 1.879(9) 6_554
Cu1 F5 1.928(13) 14_465
Cu1 F2 1.970(11) 9_666
Cu1 F7 2.11(2) 13_565
Cu1 F8 2.47(3) 13_565
Cu2 O1 1.79(5) .
Cu2 F6 1.874(4) 5
Cu2 F1 2.163(19) 3_665
Cu2 F1 2.163(19) 4_565
Cu2 F1 2.163(19) 2_655
Cu2 F1 2.163(19) .
Cu2 O1 1.79(5) .
Cu31 Cu32 0.708(13) .
Cu31 F7 1.83(2) 1_655
Cu31 F5 1.969(18) .
Cu31 F1 2.19(2) 16_655
Cu31 F1 2.19(2) 6_654
Cu31 F3 2.301(16) 12_655
Cu31 F3 2.301(16) 2_655
Cu32 F1 1.899(19) 16_655
Cu32 F1 1.899(19) 6_654
Cu32 F7 2.50(3) 10_565
Cu32 F5 2.10(2) .
Cu32 F7 2.10(2) 1_655
Cu32 F6 2.701(13) 1_665
In1 F2 2.003(13) 9_656
In1 F2 2.003(13) .
In1 F3 2.080(13) 6_545
In1 F3 2.080(13) 14
In1 F3 2.080(13) 16_545
In1 F3 2.080(13) 8
In2 F8 1.93(3) 10_565
In2 F8 1.93(3) 2_655
In2 F8 1.93(3) .
In2 F8 1.93(3) 9_665
In2 O1 2.05(5) .
F1 Cu32 1.899(19) 14_465
F1 Cu31 2.19(2) 14_465
F1 Ba1 2.677(14) 10_566
F1 F4 2.733(19) 10_566
F1 F6 2.823(16) 5
F1 F1 3.06(3) 4_565
F1 F1 3.06(3) 2_655
F1 F7 2.87(2) 14_455
F1 F7 2.92(3) 13_565
F1 Ba1 3.012(16) 9_666
F2 Cu1 1.970(11) 9_666
F2 F4 2.680(12) 14_556
F2 F4 2.680(12) 8_554
F2 F3 2.745(15) 14
F2 F3 2.745(15) 8
F2 F5 2.814(19) 13_655
F2 Ba1 2.867(8) 8_554
F2 Ba1 2.867(8) 14_556
F2 F3 3.024(18) 16_545
F2 F3 3.024(18) 6_545
F3 In1 2.080(13) 6_544
F3 Cu31 2.301(16) 10_565
F3 F2 2.745(15) 6_544
F3 Ba1 2.786(11) 8_554
F3 Ba1 2.821(11) 11_556
F3 F3 2.89(3) 3_655
F3 F5 2.865(17) 10_565
F3 F7 2.84(3) 10
F3 F2 3.024(18) 14
F3 F3 2.99(2) 11
F4 Cu1 1.879(9) 14_456
F4 Ba1 2.644(9) 16_546
F4 F2 2.680(12) 6_545
F4 F5 2.725(14) 9_666
F4 F1 2.733(19) 12_656
F4 Ba1 2.892(10) 4_565
F4 F7 2.895(19) 2_656
F4 F8 3.05(3) 2_656
F5 Cu1 1.928(13) 6_654
F5 F8 2.51(3) 10_565
F5 F4 2.725(14) 3_664
F5 F4 2.725(14) 9_666
F5 F7 2.79(3) 10_565
F5 F2 2.814(19) 13_655
F5 Ba1 2.883(9) 2_654
F5 Ba1 2.883(9) 12_656
F5 F3 2.865(18) 2_655
F5 F3 2.865(18) 12_655
F6 Cu2 1.874(4) 13
F6 Cu2 1.874(4) 5_444
F6 Cu32 2.701(13) 9_665
F6 Cu32 2.701(13) 1_445
F6 Cu32 2.701(13) 10_465
F6 Cu32 2.701(13) 2_645
F6 F1 2.823(16) 14_455
F6 F1 2.823(16) 6_544
F6 F1 2.823(16) 5_444
F6 F1 2.823(16) 15_445
F6 F1 2.823(16) 13
F6 F1 2.823(16) 7_554
F7 Cu31 1.83(2) 1_455
F7 Cu1 2.11(2) 13_565
F7 Cu32 2.50(3) 2_655
F7 Cu32 2.10(2) 1_455
F7 F5 2.79(3) 2_655
F7 F4 2.895(19) 10_566
F7 F4 2.895(19) 4_564
F7 F3 2.84(3) 12
F7 F3 2.84(3) 2
F7 F1 2.87(2) 6_554
F7 F1 2.87(2) 16
F7 F1 2.92(3) 13_565
F8 Cu1 2.47(3) 13_565
F8 F5 2.51(3) 2_655
F8 F8 2.73(4) 10_565
F8 F8 2.73(4) 2_655
F8 F4 3.05(3) 4_564
F8 F4 3.05(3) 10_566
F8 Ba1 2.91(3) 9_666
F8 Ba1 2.91(3) 3_664

_cod_database_fobs_code 3500171
